data_4350212
loop_
_publ_author_name
'Taquet, Jean-Philippe'
'Siri, Olivier'
'Braunstein, Pierre'
'Welter, Richard'

_publ_section_title
;
 Dinuclear nickel and palladium complexes with bridging
 2,5-diamino-1,4-benzoquinonediimines: synthesis, structures, and
 catalytic oligomerization of ethylene.
;
_journal_issue 12
_journal_name_full 'Inorganic chemistry'
_journal_page_first 4668
_journal_page_last 4676
_journal_paper_doi 10.1021/ic060019o
_journal_volume 45
_journal_year 2006
_chemical_formula_moiety 'C44 H44 N4 Ni2 O4'
_chemical_formula_sum 'C44 H44 N4 Ni2 O4'
_chemical_formula_weight 810.25
_space_group_IT_number 2
_space_group_name_Hall '-P 1'
_space_group_name_H-M_alt 'P -1'
_symmetry_cell_setting triclinic
_symmetry_space_group_name_Hall '-P 1'
_symmetry_space_group_name_H-M 'P -1'
_atom_sites_solution_hydrogens geom
_atom_sites_solution_primary direct
_atom_sites_solution_secondary difmap
_audit_creation_method SHELXL-97
_cell_angle_alpha 95.18(5)
_cell_angle_beta 110.25(5)
_cell_angle_gamma 111.35(5)
_cell_formula_units_Z 1
_cell_length_a 8.3480(10)
_cell_length_b 11.403(2)
_cell_length_c 11.905(2)
_cell_measurement_reflns_used 9285
_cell_measurement_temperature 173(2)
_cell_measurement_theta_max 27.485
_cell_measurement_theta_min 1.018
_cell_volume 959.4(7)
_computing_cell_refinement 'Denzo (Nonius B.V., 1998)'
_computing_data_collection 'Collect (Nonius B.V., 1998)'
_computing_data_reduction 'Denzo (Nonius B.V., 1998)'
_computing_molecular_graphics 'PLATON 98 (Spek, 1998)'
_computing_publication_material 'SHELXL-97 (Sheldrick, 1997)'
_computing_structure_refinement 'SHELXL-97 (Sheldrick, 1997)'
_computing_structure_solution 'SHELXS-97 (Sheldrick, 1997)'
_diffrn_ambient_temperature 173(2)
_diffrn_measured_fraction_theta_full 0.970
_diffrn_measured_fraction_theta_max 0.970
_diffrn_measurement_device_type KappaCCD
_diffrn_measurement_method '\p scans'
_diffrn_radiation_monochromator graphite
_diffrn_radiation_source 'fine-focus sealed tube'
_diffrn_radiation_type MoK\a
_diffrn_radiation_wavelength 0.71069
_diffrn_reflns_av_R_equivalents 0.0533
_diffrn_reflns_av_sigmaI/netI 0.1157
_diffrn_reflns_limit_h_max 10
_diffrn_reflns_limit_h_min -10
_diffrn_reflns_limit_k_max 14
_diffrn_reflns_limit_k_min -12
_diffrn_reflns_limit_l_max 15
_diffrn_reflns_limit_l_min -15
_diffrn_reflns_number 7808
_diffrn_reflns_theta_full 27.55
_diffrn_reflns_theta_max 27.55
_diffrn_reflns_theta_min 1.88
_exptl_absorpt_coefficient_mu 1.030
_exptl_absorpt_correction_type none
_exptl_crystal_colour green
_exptl_crystal_density_diffrn 1.402
_exptl_crystal_density_method 'not measured'
_exptl_crystal_description prism
_exptl_crystal_F_000 424
_exptl_crystal_size_max 0.10
_exptl_crystal_size_mid 0.10
_exptl_crystal_size_min 0.10
_refine_diff_density_max 0.461
_refine_diff_density_min -0.687
_refine_diff_density_rms 0.137
_refine_ls_extinction_method none
_refine_ls_goodness_of_fit_ref 1.041
_refine_ls_hydrogen_treatment constr
_refine_ls_matrix_type full
_refine_ls_number_parameters 244
_refine_ls_number_reflns 4307
_refine_ls_number_restraints 0
_refine_ls_restrained_S_all 1.041
_refine_ls_R_factor_all 0.1101
_refine_ls_R_factor_gt 0.0644
_refine_ls_shift/su_max 0.000
_refine_ls_shift/su_mean 0.000
_refine_ls_structure_factor_coef Fsqd
_refine_ls_weighting_details 'calc w=1/[\s^2^(Fo^2^)+(0.0347P)^2^+0.5627P] where P=(Fo^2^+2Fc^2^)/3'
_refine_ls_weighting_scheme calc
_refine_ls_wR_factor_gt 0.1123
_refine_ls_wR_factor_ref 0.1263
_reflns_number_gt 2993
_reflns_number_total 4307
_reflns_threshold_expression >2sigma(I)
_cod_data_source_file ic060019osi20060105_101605.cif
_cod_data_source_block 9b
_cod_original_cell_volume 959.5(7)
_cod_database_code 4350212

loop_
_symmetry_equiv_pos_as_xyz
'x, y, z'
'-x, -y, -z'

loop_
_atom_site_label
_atom_site_type_symbol
_atom_site_fract_x
_atom_site_fract_y
_atom_site_fract_z
_atom_site_U_iso_or_equiv
_atom_site_adp_type
_atom_site_occupancy
_atom_site_symmetry_multiplicity
_atom_site_calc_flag
Ni Ni 0.17886(6) 0.14740(4) 0.05393(4) 0.02430(16) Uani 1 1 d
O1 O 0.0383(3) 0.2236(2) -0.0413(2) 0.0294(6) Uani 1 1 d
O2 O 0.1353(3) 0.1877(2) 0.1911(2) 0.0291(6) Uani 1 1 d
N1 N 0.2444(4) 0.1047(3) -0.0745(2) 0.0221(6) Uani 1 1 d
N2 N 0.3368(4) 0.0738(3) 0.1398(2) 0.0223(6) Uani 1 1 d
C1 C 0.4441(5) 0.0161(3) -0.1248(3) 0.0219(7) Uani 1 1 d
H1 H 0.4069 0.0263 -0.2069 0.026 Uiso 1 1 calc
C2 C 0.3692(4) 0.0543(3) -0.0477(3) 0.0205(7) Uani 1 1 d
C3 C 0.4262(5) 0.0372(3) 0.0814(3) 0.0212(7) Uani 1 1 d
C4 C 0.0301(5) 0.2443(3) 0.1986(3) 0.0285(8) Uani 1 1 d
C5 C -0.0671(5) 0.2870(4) 0.1039(4) 0.0328(9) Uani 1 1 d
H5 H -0.1436 0.3261 0.1179 0.039 Uiso 1 1 calc
C6 C -0.0577(5) 0.2752(3) -0.0107(3) 0.0284(8) Uani 1 1 d
C7 C 0.0210(6) 0.2652(4) 0.3223(4) 0.0376(10) Uani 1 1 d
H7A H 0.0670 0.2096 0.3697 0.056 Uiso 1 1 calc
H7B H -0.1097 0.2432 0.3104 0.056 Uiso 1 1 calc
H7C H 0.0997 0.3565 0.3674 0.056 Uiso 1 1 calc
C8 C -0.1604(6) 0.3284(4) -0.1075(4) 0.0383(10) Uani 1 1 d
H8A H -0.0694 0.4064 -0.1164 0.058 Uiso 1 1 calc
H8B H -0.2483 0.3507 -0.0828 0.058 Uiso 1 1 calc
H8C H -0.2306 0.2627 -0.1865 0.058 Uiso 1 1 calc
C9 C 0.3684(5) 0.0544(3) 0.2644(3) 0.0248(8) Uani 1 1 d
H9A H 0.3732 -0.0309 0.2663 0.030 Uiso 1 1 calc
H9B H 0.2598 0.0515 0.2821 0.030 Uiso 1 1 calc
C10 C 0.5468(5) 0.1582(3) 0.3651(3) 0.0236(8) Uani 1 1 d
C11 C 0.5965(5) 0.2888(4) 0.3675(3) 0.0292(8) Uani 1 1 d
H11 H 0.5215 0.3125 0.3015 0.035 Uiso 1 1 calc
C12 C 0.7514(6) 0.3848(4) 0.4628(4) 0.0362(9) Uani 1 1 d
H12 H 0.7822 0.4737 0.4628 0.043 Uiso 1 1 calc
C13 C 0.8620(6) 0.3514(4) 0.5585(4) 0.0447(11) Uani 1 1 d
H13 H 0.9687 0.4175 0.6250 0.054 Uiso 1 1 calc
C14 C 0.8185(6) 0.2225(5) 0.5583(4) 0.0429(11) Uani 1 1 d
H14 H 0.8953 0.1998 0.6241 0.052 Uiso 1 1 calc
C15 C 0.6623(5) 0.1264(4) 0.4617(3) 0.0322(9) Uani 1 1 d
H15 H 0.6335 0.0376 0.4612 0.039 Uiso 1 1 calc
C16 C 0.1621(5) 0.1161(3) -0.2014(3) 0.0267(8) Uani 1 1 d
H16A H 0.0438 0.1250 -0.2145 0.032 Uiso 1 1 calc
H16B H 0.1291 0.0346 -0.2591 0.032 Uiso 1 1 calc
C17 C 0.2881(5) 0.2289(3) -0.2334(3) 0.0261(8) Uani 1 1 d
C18 C 0.3177(5) 0.2088(4) -0.3401(3) 0.0345(9) Uani 1 1 d
H18 H 0.2595 0.1237 -0.3924 0.041 Uiso 1 1 calc
C19 C 0.4321(6) 0.3124(4) -0.3712(4) 0.0408(10) Uani 1 1 d
H19 H 0.4537 0.2971 -0.4433 0.049 Uiso 1 1 calc
C20 C 0.5129(6) 0.4354(4) -0.2988(4) 0.0451(11) Uani 1 1 d
H20 H 0.5903 0.5057 -0.3205 0.054 Uiso 1 1 calc
C21 C 0.4819(6) 0.4577(4) -0.1935(4) 0.0455(11) Uani 1 1 d
H21 H 0.5374 0.5433 -0.1430 0.055 Uiso 1 1 calc
C22 C 0.3695(6) 0.3543(4) -0.1620(4) 0.0385(10) Uani 1 1 d
H22 H 0.3482 0.3703 -0.0899 0.046 Uiso 1 1 calc

loop_
_atom_site_aniso_label
_atom_site_aniso_U_11
_atom_site_aniso_U_22
_atom_site_aniso_U_33
_atom_site_aniso_U_23
_atom_site_aniso_U_13
_atom_site_aniso_U_12
Ni 0.0247(3) 0.0288(3) 0.0236(3) 0.0067(2) 0.0110(2) 0.0147(2)
O1 0.0315(15) 0.0339(15) 0.0301(15) 0.0094(12) 0.0132(13) 0.0208(13)
O2 0.0328(15) 0.0343(15) 0.0280(14) 0.0067(12) 0.0164(13) 0.0190(13)
N1 0.0226(16) 0.0252(16) 0.0212(16) 0.0073(13) 0.0085(13) 0.0130(13)
N2 0.0249(16) 0.0242(16) 0.0210(16) 0.0051(13) 0.0104(14) 0.0128(13)
C1 0.0255(19) 0.0236(19) 0.0160(18) 0.0049(15) 0.0069(16) 0.0113(16)
C2 0.0187(18) 0.0162(18) 0.0234(19) 0.0041(15) 0.0071(16) 0.0058(15)
C3 0.0236(19) 0.0170(18) 0.0209(19) 0.0036(15) 0.0084(16) 0.0074(15)
C4 0.025(2) 0.025(2) 0.035(2) 0.0012(17) 0.0141(18) 0.0092(17)
C5 0.032(2) 0.031(2) 0.043(2) 0.0082(19) 0.019(2) 0.0200(19)
C6 0.0224(19) 0.023(2) 0.036(2) 0.0034(17) 0.0088(18) 0.0093(16)
C7 0.041(2) 0.041(2) 0.034(2) 0.0014(19) 0.019(2) 0.020(2)
C8 0.041(2) 0.044(3) 0.036(2) 0.010(2) 0.012(2) 0.027(2)
C9 0.028(2) 0.028(2) 0.023(2) 0.0084(16) 0.0134(17) 0.0140(17)
C10 0.027(2) 0.036(2) 0.0187(19) 0.0089(16) 0.0154(17) 0.0186(18)
C11 0.028(2) 0.032(2) 0.028(2) 0.0062(17) 0.0146(18) 0.0121(18)
C12 0.038(2) 0.033(2) 0.037(2) 0.0033(19) 0.020(2) 0.011(2)
C13 0.030(2) 0.054(3) 0.033(2) -0.004(2) 0.015(2) 0.002(2)
C14 0.033(2) 0.068(3) 0.025(2) 0.014(2) 0.007(2) 0.023(2)
C15 0.036(2) 0.041(2) 0.030(2) 0.0159(19) 0.019(2) 0.021(2)
C16 0.026(2) 0.031(2) 0.021(2) 0.0067(16) 0.0065(17) 0.0138(17)
C17 0.026(2) 0.034(2) 0.025(2) 0.0102(17) 0.0103(17) 0.0201(18)
C18 0.038(2) 0.042(2) 0.030(2) 0.0110(19) 0.015(2) 0.022(2)
C19 0.042(3) 0.060(3) 0.038(3) 0.026(2) 0.025(2) 0.029(2)
C20 0.044(3) 0.047(3) 0.055(3) 0.030(2) 0.024(2) 0.023(2)
C21 0.056(3) 0.031(2) 0.044(3) 0.011(2) 0.016(2) 0.016(2)
C22 0.052(3) 0.036(2) 0.035(2) 0.014(2) 0.021(2) 0.022(2)

loop_
_atom_type_symbol
_atom_type_description
_atom_type_scat_dispersion_real
_atom_type_scat_dispersion_imag
_atom_type_scat_source
C C 0.0033 0.0000 'International Tables Vol C Tables 4.2.6.8 and 6.1.1.4'
H H 0.0000 0.0000 'International Tables Vol C Tables 4.2.6.8 and 6.1.1.4'
N N 0.0061 0.0000 'International Tables Vol C Tables 4.2.6.8 and 6.1.1.4'
O O 0.0106 0.0000 'International Tables Vol C Tables 4.2.6.8 and 6.1.1.4'
Ni Ni 0.3393 0.0000 'International Tables Vol C Tables 4.2.6.8 and 6.1.1.4'

loop_
_geom_angle_atom_site_label_1
_geom_angle_atom_site_label_2
_geom_angle_atom_site_label_3
_geom_angle
_geom_angle_site_symmetry_1
_geom_angle_site_symmetry_3
O2 Ni O1 94.62(10) . .
O2 Ni N1 174.21(11) . .
O1 Ni N1 90.80(11) . .
O2 Ni N2 91.02(11) . .
O1 Ni N2 173.68(10) . .
N1 Ni N2 83.47(11) . .
C6 O1 Ni 126.7(2) . .
C4 O2 Ni 126.2(2) . .
C2 N1 C16 118.4(3) . .
C2 N1 Ni 116.0(2) . .
C16 N1 Ni 125.5(2) . .
C3 N2 C9 118.3(3) . .
C3 N2 Ni 116.1(2) . .
C9 N2 Ni 125.6(2) . .
C2 C1 C3 120.1(3) . 2_655
C2 C1 H1 119.9 . .
C3 C1 H1 119.9 2_655 .
N1 C2 C1 127.8(3) . .
N1 C2 C3 112.2(3) . .
C1 C2 C3 120.0(3) . .
N2 C3 C1 128.0(3) . 2_655
N2 C3 C2 112.1(3) . .
C1 C3 C2 119.8(3) 2_655 .
O2 C4 C5 124.8(3) . .
O2 C4 C7 114.7(3) . .
C5 C4 C7 120.4(3) . .
C4 C5 C6 123.0(3) . .
C4 C5 H5 118.5 . .
C6 C5 H5 118.5 . .
O1 C6 C5 124.5(3) . .
O1 C6 C8 115.1(3) . .
C5 C6 C8 120.3(3) . .
C4 C7 H7A 109.5 . .
C4 C7 H7B 109.5 . .
H7A C7 H7B 109.5 . .
C4 C7 H7C 109.5 . .
H7A C7 H7C 109.5 . .
H7B C7 H7C 109.5 . .
C6 C8 H8A 109.5 . .
C6 C8 H8B 109.5 . .
H8A C8 H8B 109.5 . .
C6 C8 H8C 109.5 . .
H8A C8 H8C 109.5 . .
H8B C8 H8C 109.5 . .
N2 C9 C10 114.2(3) . .
N2 C9 H9A 108.7 . .
C10 C9 H9A 108.7 . .
N2 C9 H9B 108.7 . .
C10 C9 H9B 108.7 . .
H9A C9 H9B 107.6 . .
C11 C10 C15 117.8(4) . .
C11 C10 C9 120.9(3) . .
C15 C10 C9 121.2(3) . .
C12 C11 C10 121.7(4) . .
C12 C11 H11 119.2 . .
C10 C11 H11 119.2 . .
C11 C12 C13 119.6(4) . .
C11 C12 H12 120.2 . .
C13 C12 H12 120.2 . .
C14 C13 C12 120.3(4) . .
C14 C13 H13 119.8 . .
C12 C13 H13 119.8 . .
C13 C14 C15 119.7(4) . .
C13 C14 H14 120.1 . .
C15 C14 H14 120.1 . .
C14 C15 C10 120.8(4) . .
C14 C15 H15 119.6 . .
C10 C15 H15 119.6 . .
N1 C16 C17 114.9(3) . .
N1 C16 H16A 108.6 . .
C17 C16 H16A 108.6 . .
N1 C16 H16B 108.6 . .
C17 C16 H16B 108.6 . .
H16A C16 H16B 107.5 . .
C22 C17 C18 118.2(3) . .
C22 C17 C16 121.6(3) . .
C18 C17 C16 120.2(3) . .
C17 C18 C19 120.6(4) . .
C17 C18 H18 119.7 . .
C19 C18 H18 119.7 . .
C20 C19 C18 120.4(4) . .
C20 C19 H19 119.8 . .
C18 C19 H19 119.8 . .
C19 C20 C21 119.8(4) . .
C19 C20 H20 120.1 . .
C21 C20 H20 120.1 . .
C20 C21 C22 119.8(4) . .
C20 C21 H21 120.1 . .
C22 C21 H21 120.1 . .
C17 C22 C21 121.2(4) . .
C17 C22 H22 119.4 . .
C21 C22 H22 119.4 . .

loop_
_geom_bond_atom_site_label_1
_geom_bond_atom_site_label_2
_geom_bond_distance
_geom_bond_site_symmetry_2
Ni O2 1.846(2) .
Ni O1 1.848(2) .
Ni N1 1.874(3) .
Ni N2 1.875(3) .
O1 C6 1.277(4) .
O2 C4 1.285(4) .
N1 C2 1.326(4) .
N1 C16 1.467(4) .
N2 C3 1.323(4) .
N2 C9 1.466(4) .
C1 C2 1.395(4) .
C1 C3 1.399(4) 2_655
C1 H1 0.9500 .
C2 C3 1.497(4) .
C3 C1 1.399(4) 2_655
C4 C5 1.386(5) .
C4 C7 1.503(5) .
C5 C6 1.390(5) .
C5 H5 0.9500 .
C6 C8 1.500(5) .
C7 H7A 0.9800 .
C7 H7B 0.9800 .
C7 H7C 0.9800 .
C8 H8A 0.9800 .
C8 H8B 0.9800 .
C8 H8C 0.9800 .
C9 C10 1.510(5) .
C9 H9A 0.9900 .
C9 H9B 0.9900 .
C10 C11 1.388(5) .
C10 C15 1.395(5) .
C11 C12 1.374(6) .
C11 H11 0.9500 .
C12 C13 1.379(6) .
C12 H12 0.9500 .
C13 C14 1.379(6) .
C13 H13 0.9500 .
C14 C15 1.385(6) .
C14 H14 0.9500 .
C15 H15 0.9500 .
C16 C17 1.512(5) .
C16 H16A 0.9900 .
C16 H16B 0.9900 .
C17 C22 1.380(5) .
C17 C18 1.390(5) .
C18 C19 1.395(5) .
C18 H18 0.9500 .
C19 C20 1.362(6) .
C19 H19 0.9500 .
C20 C21 1.385(5) .
C20 H20 0.9500 .
C21 C22 1.389(5) .
C21 H21 0.9500 .
C22 H22 0.9500 .
